data_4028697
loop_
_publ_author_name
'Yu Su'
'Jun-Bing Ling'
'Shuang Zhang'
'Peng-Fei Xu'

_publ_contact_author_name
;
;
_publ_section_title
;
 Organocatalytic Cascade Sulfa-Michael/Aldol Reaction of
 \b,\b-Disubstituted Enones: Enantioselective Synthesis of
 Tetrahydrothiophenes with a Trifluoromethylated Quaternary Center
;
_journal_name_full 'Journal of Organic Chemistry'
_journal_page_first 11053
_journal_page_last 11058
_journal_paper_doi 10.1021/jo4016024
_journal_volume 78
_journal_year 2013
_chemical_absolute_configuration ad
_chemical_formula_moiety 'C18 H15 F3 O2 S'
_chemical_formula_sum 'C18 H15 F3 O2 S'
_chemical_formula_weight 352.36
_chemical_name_systematic
;
 ? 
;
_space_group_crystal_system orthorhombic
_space_group_IT_number 19
_space_group_name_Hall 'P 2ac 2ab'
_space_group_name_H-M_alt 'P 21 21 21'
_symmetry_space_group_name_Hall 'P 2ac 2ab'
_symmetry_space_group_name_H-M 'P 21 21 21'
_atom_sites_solution_hydrogens geom
_atom_sites_solution_primary iterative
_atom_sites_solution_secondary difmap
_audit_creation_date 2013-04-09
_audit_creation_method
;
  Olex2 1.2
  (compiled Mar 21 2013 11:16:32, GUI svn.r4446)
;
_cell_angle_alpha 90.00
_cell_angle_beta 90.00
_cell_angle_gamma 90.00
_cell_formula_units_Z 4
_cell_length_a 8.5555(3)
_cell_length_b 10.1638(4)
_cell_length_c 19.3090(8)
_cell_measurement_reflns_used 1593
_cell_measurement_temperature 293(2)
_cell_measurement_theta_max 23.0560
_cell_measurement_theta_min 4.1360
_cell_volume 1679.04(11)
_computing_cell_refinement
;
CrysAlisPro, Agilent Technologies,
Version 1.171.36.24 (release 03-12-2012 CrysAlis171 .NET)
(compiled Dec  3 2012,18:21:49)
;
_computing_data_collection
;
CrysAlisPro, Agilent Technologies,
Version 1.171.36.24 (release 03-12-2012 CrysAlis171 .NET)
(compiled Dec  3 2012,18:21:49)
;
_computing_data_reduction
;
CrysAlisPro, Agilent Technologies,
Version 1.171.36.24 (release 03-12-2012 CrysAlis171 .NET)
(compiled Dec  3 2012,18:21:49)
;
_computing_molecular_graphics
;
O. V. Dolomanov, L. J. Bourhis, R. J. Gildea, J. A. K. Howard and H. Puschmann,
OLEX2: a complete structure solution, refinement and analysis program.
J. Appl. Cryst. (2009). 42, 339-341.
;
_computing_publication_material
;
O. V. Dolomanov, L. J. Bourhis, R. J. Gildea, J. A. K. Howard and H. Puschmann,
OLEX2: a complete structure solution, refinement and analysis program.
J. Appl. Cryst. (2009). 42, 339-341.
;
_computing_structure_refinement
;
SHELXL, G.M. Sheldrick, Acta Cryst.
(2008). A64, 112-122
;
_computing_structure_solution 'SUPERFLIP, J. Appl. Cryst. (2007) 40, 786-790'
_diffrn_ambient_temperature 293(2)
_diffrn_detector_area_resol_mean 16.0733
_diffrn_measured_fraction_theta_full 0.9960
_diffrn_measured_fraction_theta_max 0.8361
_diffrn_measurement_details
;
  1 omega  -87.00  -60.60   1.2000   10.0000
omega____ theta____ kappa____ phi______ frames
    -      -19.3700  178.0000  -60.0000 22

  2 omega    9.00   87.00   1.2000   10.0000
omega____ theta____ kappa____ phi______ frames
    -       22.6512   57.0000  150.0000 65

  3 omega  -17.00   56.20   1.2000   10.0000
omega____ theta____ kappa____ phi______ frames
    -       22.6512  -38.0000 -180.0000 61
;
_diffrn_measurement_device_type 'SuperNova, Dual, Cu at zero, Eos'
_diffrn_measurement_method '\w scans'
_diffrn_orient_matrix_UB_11 0.0254656000
_diffrn_orient_matrix_UB_12 -0.0067881000
_diffrn_orient_matrix_UB_13 -0.0347648000
_diffrn_orient_matrix_UB_21 0.0666009000
_diffrn_orient_matrix_UB_22 0.0390510000
_diffrn_orient_matrix_UB_23 0.0074571000
_diffrn_orient_matrix_UB_31 0.0422882000
_diffrn_orient_matrix_UB_32 -0.0574600000
_diffrn_orient_matrix_UB_33 0.0092024000
_diffrn_radiation_monochromator mirror
_diffrn_radiation_type 'Mo K\a'
_diffrn_radiation_wavelength 0.7107
_diffrn_reflns_av_R_equivalents 0.0265
_diffrn_reflns_av_unetI/netI 0.0524
_diffrn_reflns_limit_h_max 10
_diffrn_reflns_limit_h_min -10
_diffrn_reflns_limit_k_max 8
_diffrn_reflns_limit_k_min -12
_diffrn_reflns_limit_l_max 21
_diffrn_reflns_limit_l_min -24
_diffrn_reflns_number 5132
_diffrn_reflns_theta_full 25.50
_diffrn_reflns_theta_max 26.37
_diffrn_reflns_theta_min 3.11
_diffrn_source 'SuperNova (Mo) x-ray Source'
_exptl_absorpt_coefficient_mu 0.231
_exptl_absorpt_correction_T_max 1.00000
_exptl_absorpt_correction_T_min 0.98082
_exptl_absorpt_correction_type multi-scan
_exptl_absorpt_process_details
;
CrysAlisPro, Agilent Technologies,
Version 1.171.36.24 (release 03-12-2012 CrysAlis171 .NET)
(compiled Dec  3 2012,18:21:49)
empirical absorption correction using spherical harmonics,
 implemented in SCALE3 ABSPACK scaling algorithm.
;
_exptl_crystal_colour 'clear light colourless'
_exptl_crystal_density_diffrn 1.394
_exptl_crystal_description block
_exptl_crystal_F_000 728
_exptl_crystal_size_max 0.34
_exptl_crystal_size_mid 0.29
_exptl_crystal_size_min 0.24
_refine_diff_density_max 0.153
_refine_diff_density_min -0.181
_refine_diff_density_rms 0.035
_refine_ls_abs_structure_details 'Flack H D (1983), Acta Cryst. A39, 876-881'
_refine_ls_abs_structure_Flack -0.02(16)
_refine_ls_extinction_method none
_refine_ls_goodness_of_fit_ref 0.931
_refine_ls_hydrogen_treatment mixed
_refine_ls_matrix_type full
_refine_ls_number_parameters 218
_refine_ls_number_reflns 3272
_refine_ls_number_restraints 0
_refine_ls_restrained_S_all 0.931
_refine_ls_R_factor_all 0.0790
_refine_ls_R_factor_gt 0.0504
_refine_ls_shift/su_max 0.006
_refine_ls_shift/su_mean 0.001
_refine_ls_structure_factor_coef Fsqd
_refine_ls_weighting_details 'calc w=1/[\s^2^(Fo^2^)+(0.1000P)^2^+0.0000P] where P=(Fo^2^+2Fc^2^)/3'
_refine_ls_weighting_scheme calc
_refine_ls_wR_factor_gt 0.1357
_refine_ls_wR_factor_ref 0.1707
_reflns_number_gt 2283
_reflns_number_total 3272
_reflns_threshold_expression >2sigma(I)
_cod_data_source_file jo4016024_si_001.cif
_cod_data_source_block suyu0408
_cod_database_code 4028697
_reflns_odcompleteness_completeness 99.60
_reflns_odcompleteness_iscentric 1
_reflns_odcompleteness_theta 26.32
_olex2_refinement_description
;
1. Fixed Uiso
 At 1.2 times of:
  All C(H) groups, All C(H,H) groups
 At 1.5 times of:
  All O(H) groups
2.a Ternary CH refined with riding coordinates:
 C8(H8), C9(H9)
2.b Secondary CH2 refined with riding coordinates:
 C10(H10A,H10B)
2.c Aromatic/amide H refined with riding coordinates:
 C1(H1A), C2(H2), C3(H3), C4(H4), C5(H5), C13(H13), C14(H14), C15(H15),
 C16(H16), C17(H17)
2.d Idealised tetrahedral OH refined as rotating group:
 O1(H1)
;

loop_
_space_group_symop_id
_space_group_symop_operation_xyz
1 'x, y, z'
2 '-x+1/2, -y, z+1/2'
3 'x+1/2, -y+1/2, -z'
4 '-x, y+1/2, -z+1/2'

loop_
_atom_site_label
_atom_site_type_symbol
_atom_site_fract_x
_atom_site_fract_y
_atom_site_fract_z
_atom_site_U_iso_or_equiv
_atom_site_adp_type
_atom_site_occupancy
_atom_site_symmetry_multiplicity
_atom_site_calc_flag
_atom_site_refinement_flags
S1 S 0.54640(17) 0.36930(13) 0.30748(6) 0.0830(4) Uani 1 1 d .
F1 F 0.2065(3) 0.3797(3) 0.34543(17) 0.0969(9) Uani 1 1 d .
F2 F 0.2755(4) 0.5593(3) 0.29636(14) 0.1018(10) Uani 1 1 d .
F3 F 0.2057(3) 0.5595(3) 0.40199(16) 0.0896(8) Uani 1 1 d .
O1 O 0.5212(3) 0.1538(3) 0.47416(16) 0.0706(8) Uani 1 1 d .
H1 H 0.4480 0.1199 0.4950 0.106 Uiso 1 1 calc R
O2 O 0.7388(3) 0.4051(3) 0.45660(14) 0.0606(7) Uani 1 1 d .
C1 C 0.6371(6) 0.6528(5) 0.3369(3) 0.0815(13) Uani 1 1 d .
H1A H 0.6609 0.6040 0.2975 0.098 Uiso 1 1 calc R
C2 C 0.7051(8) 0.7735(6) 0.3465(4) 0.112(2) Uani 1 1 d .
H2 H 0.7748 0.8056 0.3136 0.135 Uiso 1 1 calc R
C3 C 0.6722(8) 0.8476(6) 0.4039(4) 0.116(2) Uani 1 1 d .
H3 H 0.7197 0.9292 0.4099 0.139 Uiso 1 1 calc R
C4 C 0.5682(7) 0.8012(5) 0.4529(3) 0.0955(18) Uani 1 1 d .
H4 H 0.5451 0.8513 0.4919 0.115 Uiso 1 1 calc R
C5 C 0.4985(5) 0.6790(4) 0.4436(2) 0.0700(12) Uani 1 1 d .
H5 H 0.4281 0.6475 0.4763 0.084 Uiso 1 1 calc R
C6 C 0.5336(5) 0.6032(4) 0.3851(2) 0.0602(10) Uani 1 1 d .
C7 C 0.4567(4) 0.4690(4) 0.37654(17) 0.0516(8) Uani 1 1 d .
C8 C 0.4632(4) 0.3819(3) 0.44284(16) 0.0464(8) Uani 1 1 d .
H8 H 0.3711 0.3997 0.4715 0.056 Uiso 1 1 calc R
C9 C 0.4622(4) 0.2367(4) 0.4206(2) 0.0577(9) Uani 1 1 d .
H9 H 0.3551 0.2102 0.4092 0.069 Uiso 1 1 calc R
C10 C 0.5629(6) 0.2233(4) 0.3576(2) 0.0739(12) Uani 1 1 d .
H10A H 0.5295 0.1480 0.3305 0.089 Uiso 1 1 calc R
H10B H 0.6708 0.2098 0.3712 0.089 Uiso 1 1 calc R
C11 C 0.6107(4) 0.4108(3) 0.48463(19) 0.0487(8) Uani 1 1 d .
C12 C 0.5972(4) 0.4428(4) 0.55903(19) 0.0511(8) Uani 1 1 d .
C13 C 0.6968(5) 0.5383(4) 0.5859(2) 0.0680(11) Uani 1 1 d .
H13 H 0.7676 0.5812 0.5572 0.082 Uiso 1 1 calc R
C14 C 0.6899(7) 0.5690(5) 0.6558(3) 0.0904(16) Uani 1 1 d .
H14 H 0.7547 0.6340 0.6738 0.108 Uiso 1 1 calc R
C15 C 0.5874(7) 0.5038(6) 0.6986(3) 0.0943(17) Uani 1 1 d .
H15 H 0.5838 0.5246 0.7455 0.113 Uiso 1 1 calc R
C16 C 0.4906(6) 0.4084(6) 0.6726(2) 0.0916(16) Uani 1 1 d .
H16 H 0.4233 0.3633 0.7020 0.110 Uiso 1 1 calc R
C17 C 0.4929(5) 0.3787(5) 0.6024(2) 0.0661(10) Uani 1 1 d .
H17 H 0.4247 0.3161 0.5845 0.079 Uiso 1 1 calc R
C18 C 0.2859(5) 0.4904(5) 0.3552(2) 0.0695(11) Uani 1 1 d .

loop_
_atom_site_aniso_label
_atom_site_aniso_U_11
_atom_site_aniso_U_22
_atom_site_aniso_U_33
_atom_site_aniso_U_23
_atom_site_aniso_U_13
_atom_site_aniso_U_12
S1 0.1053(9) 0.0961(9) 0.0475(6) -0.0089(5) 0.0208(6) -0.0086(7)
F1 0.0742(15) 0.106(2) 0.110(2) 0.0063(17) -0.0374(16) -0.0267(16)
F2 0.104(2) 0.128(2) 0.0724(18) 0.0308(16) -0.0406(17) -0.0076(18)
F3 0.0600(14) 0.118(2) 0.091(2) 0.0002(17) -0.0140(14) 0.0166(14)
O1 0.0667(16) 0.0643(17) 0.081(2) 0.0105(15) 0.0006(16) 0.0010(14)
O2 0.0437(12) 0.0832(18) 0.0550(16) 0.0023(13) 0.0054(11) -0.0009(12)
C1 0.087(3) 0.081(3) 0.077(3) 0.023(3) -0.004(3) -0.017(3)
C2 0.114(4) 0.099(4) 0.125(5) 0.051(4) -0.013(4) -0.037(4)
C3 0.115(5) 0.069(3) 0.163(7) 0.038(4) -0.059(5) -0.031(4)
C4 0.105(4) 0.062(3) 0.119(5) -0.004(3) -0.051(4) 0.006(3)
C5 0.077(3) 0.060(2) 0.073(3) 0.002(2) -0.022(2) 0.002(2)
C6 0.063(2) 0.063(2) 0.055(2) 0.0152(18) -0.0153(18) -0.0070(19)
C7 0.0520(17) 0.064(2) 0.0385(18) 0.0025(15) 0.0001(16) -0.0058(17)
C8 0.0442(16) 0.056(2) 0.0394(17) 0.0000(15) 0.0022(14) -0.0039(16)
C9 0.0512(19) 0.059(2) 0.063(2) -0.0040(18) 0.0012(18) -0.0084(18)
C10 0.077(2) 0.079(3) 0.065(3) -0.016(2) 0.009(2) 0.000(2)
C11 0.0459(17) 0.0517(19) 0.049(2) 0.0017(15) -0.0027(16) 0.0027(15)
C12 0.0446(16) 0.062(2) 0.047(2) -0.0016(16) -0.0067(15) 0.0099(16)
C13 0.066(2) 0.073(3) 0.065(3) -0.007(2) -0.017(2) 0.000(2)
C14 0.098(4) 0.103(4) 0.071(3) -0.027(3) -0.030(3) 0.011(3)
C15 0.096(4) 0.138(4) 0.050(3) -0.026(3) -0.016(3) 0.033(4)
C16 0.078(3) 0.151(5) 0.046(2) -0.005(3) 0.005(2) 0.019(3)
C17 0.059(2) 0.091(3) 0.049(2) -0.003(2) 0.0009(17) 0.000(2)
C18 0.063(2) 0.089(3) 0.057(2) 0.003(2) -0.018(2) -0.006(2)

loop_
_atom_type_symbol
_atom_type_description
_atom_type_scat_dispersion_real
_atom_type_scat_dispersion_imag
_atom_type_scat_source
C C 0.0033 0.0016 'International Tables Vol C Tables 4.2.6.8 and 6.1.1.4'
H H 0.0000 0.0000 'International Tables Vol C Tables 4.2.6.8 and 6.1.1.4'
O O 0.0106 0.0060 'International Tables Vol C Tables 4.2.6.8 and 6.1.1.4'
S S 0.1246 0.1234 'International Tables Vol C Tables 4.2.6.8 and 6.1.1.4'
F F 0.0171 0.0103 'International Tables Vol C Tables 4.2.6.8 and 6.1.1.4'

loop_
_geom_angle_atom_site_label_1
_geom_angle_atom_site_label_2
_geom_angle_atom_site_label_3
_geom_angle
C10 S1 C7 95.63(18)
C9 O1 H1 109.5
C2 C1 H1A 119.7
C2 C1 C6 120.5(5)
C6 C1 H1A 119.7
C1 C2 H2 119.5
C3 C2 C1 121.0(6)
C3 C2 H2 119.5
C2 C3 H3 120.0
C2 C3 C4 119.9(6)
C4 C3 H3 120.0
C3 C4 H4 120.2
C3 C4 C5 119.6(6)
C5 C4 H4 120.2
C4 C5 H5 119.9
C4 C5 C6 120.3(5)
C6 C5 H5 119.9
C1 C6 C5 118.7(4)
C1 C6 C7 122.1(4)
C5 C6 C7 119.1(4)
C6 C7 S1 113.0(3)
C6 C7 C8 113.9(3)
C6 C7 C18 108.3(3)
C8 C7 S1 105.5(2)
C18 C7 S1 106.3(3)
C18 C7 C8 109.6(3)
C7 C8 H8 109.3
C9 C8 C7 108.4(3)
C9 C8 H8 109.3
C11 C8 C7 110.8(3)
C11 C8 H8 109.3
C11 C8 C9 109.7(3)
O1 C9 C8 111.2(3)
O1 C9 H9 109.4
O1 C9 C10 109.4(3)
C8 C9 H9 109.4
C10 C9 C8 108.2(3)
C10 C9 H9 109.3
S1 C10 H10A 109.9
S1 C10 H10B 109.9
C9 C10 S1 108.7(3)
C9 C10 H10A 109.9
C9 C10 H10B 109.9
H10A C10 H10B 108.3
O2 C11 C8 119.9(3)
O2 C11 C12 120.7(3)
C12 C11 C8 119.4(3)
C13 C12 C11 117.9(4)
C17 C12 C11 122.3(3)
C17 C12 C13 119.8(4)
C12 C13 H13 120.2
C14 C13 C12 119.6(5)
C14 C13 H13 120.2
C13 C14 H14 119.9
C15 C14 C13 120.3(5)
C15 C14 H14 119.9
C14 C15 H15 119.8
C16 C15 C14 120.4(5)
C16 C15 H15 119.8
C15 C16 H16 119.9
C15 C16 C17 120.2(5)
C17 C16 H16 119.9
C12 C17 C16 119.7(4)
C12 C17 H17 120.1
C16 C17 H17 120.1
F1 C18 F2 106.8(3)
F1 C18 F3 106.2(4)
F1 C18 C7 113.9(4)
F2 C18 C7 111.5(4)
F3 C18 F2 105.4(4)
F3 C18 C7 112.5(3)

loop_
_geom_bond_atom_site_label_1
_geom_bond_atom_site_label_2
_geom_bond_distance
S1 C7 1.842(4)
S1 C10 1.778(5)
F1 C18 1.329(5)
F2 C18 1.338(5)
F3 C18 1.334(5)
O1 H1 0.8200
O1 C9 1.427(5)
O2 C11 1.223(4)
C1 H1A 0.9300
C1 C2 1.371(7)
C1 C6 1.380(6)
C2 H2 0.9300
C2 C3 1.369(9)
C3 H3 0.9300
C3 C4 1.382(9)
C4 H4 0.9300
C4 C5 1.389(7)
C5 H5 0.9300
C5 C6 1.401(6)
C6 C7 1.523(6)
C7 C8 1.557(5)
C7 C18 1.533(6)
C8 H8 0.9800
C8 C9 1.538(5)
C8 C11 1.526(5)
C9 H9 0.9800
C9 C10 1.496(6)
C10 H10A 0.9700
C10 H10B 0.9700
C11 C12 1.477(5)
C12 C13 1.393(5)
C12 C17 1.386(5)
C13 H13 0.9300
C13 C14 1.386(7)
C14 H14 0.9300
C14 C15 1.375(8)
C15 H15 0.9300
C15 C16 1.371(8)
C16 H16 0.9300
C16 C17 1.389(6)
C17 H17 0.9300

loop_
_geom_torsion_atom_site_label_1
_geom_torsion_atom_site_label_2
_geom_torsion_atom_site_label_3
_geom_torsion_atom_site_label_4
_geom_torsion
S1 C7 C8 C9 -27.3(3)
S1 C7 C8 C11 93.1(3)
S1 C7 C18 F1 57.6(4)
S1 C7 C18 F2 -63.3(4)
S1 C7 C18 F3 178.6(3)
O1 C9 C10 S1 -155.0(3)
O2 C11 C12 C13 39.1(5)
O2 C11 C12 C17 -139.1(4)
C1 C2 C3 C4 -0.4(10)
C1 C6 C7 S1 12.2(5)
C1 C6 C7 C8 132.6(4)
C1 C6 C7 C18 -105.2(4)
C2 C1 C6 C5 0.6(7)
C2 C1 C6 C7 -179.5(4)
C2 C3 C4 C5 0.3(8)
C3 C4 C5 C6 0.3(7)
C4 C5 C6 C1 -0.7(6)
C4 C5 C6 C7 179.4(4)
C5 C6 C7 S1 -167.8(3)
C5 C6 C7 C8 -47.5(5)
C5 C6 C7 C18 74.7(4)
C6 C1 C2 C3 -0.1(9)
C6 C7 C8 C9 -151.7(3)
C6 C7 C8 C11 -31.4(4)
C6 C7 C18 F1 179.3(4)
C6 C7 C18 F2 58.4(5)
C6 C7 C18 F3 -59.8(4)
C7 S1 C10 C9 15.2(3)
C7 C8 C9 O1 159.8(3)
C7 C8 C9 C10 39.7(4)
C7 C8 C11 O2 -53.5(4)
C7 C8 C11 C12 127.6(3)
C8 C7 C18 F1 -56.0(5)
C8 C7 C18 F2 -176.8(3)
C8 C7 C18 F3 65.0(5)
C8 C9 C10 S1 -33.7(4)
C8 C11 C12 C13 -142.1(3)
C8 C11 C12 C17 39.8(5)
C9 C8 C11 O2 66.1(4)
C9 C8 C11 C12 -112.8(4)
C10 S1 C7 C6 132.3(3)
C10 S1 C7 C8 7.2(3)
C10 S1 C7 C18 -109.1(3)
C11 C8 C9 O1 38.7(4)
C11 C8 C9 C10 -81.4(4)
C11 C12 C13 C14 -178.7(4)
C11 C12 C17 C16 176.9(4)
C12 C13 C14 C15 1.3(7)
C13 C12 C17 C16 -1.3(6)
C13 C14 C15 C16 -0.3(8)
C14 C15 C16 C17 -1.4(8)
C15 C16 C17 C12 2.2(7)
C17 C12 C13 C14 -0.4(6)
C18 C7 C8 C9 86.8(4)
C18 C7 C8 C11 -152.8(3)
